data_7015942
loop_
_publ_author_name
'Jurca, Titel'
'Gorelsky, Serge I.'
'Korobkov, Ilia'
'Richeson, Darrin S.'

_publ_section_title
;
 Novel pincer complexes of Ag(I), coordination of toluene and their
 comparison with indium analogues.
;
_journal_issue 17
_journal_name_full 'Dalton transactions (Cambridge, England : 2003)'
_journal_page_first 4394
_journal_page_last 4396
_journal_paper_doi 10.1039/c1dt10411j
_journal_volume 40
_journal_year 2011
_chemical_formula_sum 'C50.5 H57.5 Ag Cl7.5 F3 N3 O3 S'
_chemical_formula_weight 1217.30
_chemical_name_systematic
;

?

;
_space_group_IT_number 11
_symmetry_cell_setting monoclinic
_symmetry_space_group_name_Hall '-P 2yb'
_symmetry_space_group_name_H-M 'P 1 21/m 1'
_atom_sites_solution_hydrogens geom
_atom_sites_solution_primary direct
_atom_sites_solution_secondary difmap
_audit_creation_method SHELXL-97
_cell_angle_alpha 90.00
_cell_angle_beta 91.654(3)
_cell_angle_gamma 90.00
_cell_formula_units_Z 2
_cell_length_a 9.6367(18)
_cell_length_b 27.216(5)
_cell_length_c 11.094(2)
_cell_measurement_reflns_used 7327
_cell_measurement_temperature 200(2)
_cell_measurement_theta_max 24.82
_cell_measurement_theta_min 2.24
_cell_volume 2908.4(9)
_computing_cell_refinement 'SMART, Bruker (2000)'
_computing_data_collection 'SMART, Bruker (2000)'
_computing_data_reduction 'XPREP, Bruker (2000)'
_computing_molecular_graphics 'SHELXTL, Bruker (2000)'
_computing_publication_material 'SHELXTL, Bruker (2000)'
_computing_structure_refinement 'SHELXL-97 (Sheldrick, 1997)'
_computing_structure_solution 'SHELXS-97 (Sheldrick, 1990)'
_diffrn_ambient_temperature 200(2)
_diffrn_measured_fraction_theta_full 0.748
_diffrn_measured_fraction_theta_max 0.748
_diffrn_measurement_device_type 'CCD area detector'
_diffrn_measurement_method 'phi and omega scans'
_diffrn_radiation_monochromator graphite
_diffrn_radiation_source 'fine-focus sealed tube'
_diffrn_radiation_type MoK\a
_diffrn_radiation_wavelength 0.71073
_diffrn_reflns_av_R_equivalents 0.1115
_diffrn_reflns_av_sigmaI/netI 0.1272
_diffrn_reflns_limit_h_max 11
_diffrn_reflns_limit_h_min -11
_diffrn_reflns_limit_k_max 31
_diffrn_reflns_limit_k_min -32
_diffrn_reflns_limit_l_max 13
_diffrn_reflns_limit_l_min -13
_diffrn_reflns_number 15059
_diffrn_reflns_theta_full 24.87
_diffrn_reflns_theta_max 24.87
_diffrn_reflns_theta_min 1.98
_diffrn_standards_decay_% <1
_exptl_absorpt_coefficient_mu 0.777
_exptl_absorpt_correction_T_max 0.9622
_exptl_absorpt_correction_T_min 0.8923
_exptl_absorpt_correction_type multi-scan
_exptl_absorpt_process_details 'SADABS, Bruker (2000)'
_exptl_crystal_colour yellow
_exptl_crystal_density_diffrn 1.390
_exptl_crystal_density_meas ?
_exptl_crystal_density_method 'not measured'
_exptl_crystal_description block
_exptl_crystal_F_000 1246
_exptl_crystal_size_max 0.15
_exptl_crystal_size_mid 0.05
_exptl_crystal_size_min 0.05
_refine_diff_density_max 1.343
_refine_diff_density_min -0.452
_refine_diff_density_rms 0.105
_refine_ls_extinction_method none
_refine_ls_goodness_of_fit_ref 1.040
_refine_ls_hydrogen_treatment mixed
_refine_ls_matrix_type full
_refine_ls_number_parameters 349
_refine_ls_number_reflns 3868
_refine_ls_number_restraints 325
_refine_ls_restrained_S_all 1.022
_refine_ls_R_factor_all 0.1505
_refine_ls_R_factor_gt 0.0811
_refine_ls_shift/su_max 0.000
_refine_ls_shift/su_mean 0.000
_refine_ls_structure_factor_coef Fsqd
_refine_ls_weighting_details 'calc w=1/[\s^2^(Fo^2^)+(0.1000P)^2^+0.2914P] where P=(Fo^2^+2Fc^2^)/3'
_refine_ls_weighting_scheme calc
_refine_ls_wR_factor_gt 0.1666
_refine_ls_wR_factor_ref 0.1930
_reflns_number_gt 2270
_reflns_number_total 3868
_reflns_threshold_expression >2sigma(I)
_cod_data_source_file c1dt10411j.txt
_cod_data_source_block dr24
_cod_depositor_comments
;
The following automatic conversions were performed:
'_symmetry_cell_setting' value 'Monoclinic' changed to 'monoclinic'
according to '/home/saulius/struct/CIF-dictionaries/cif_core.dic'
dictionary named 'cif_core.dic' version 2.4.1 from 2010-06-29.

Automatic conversion script
Id: cif_fix_enum 1555 2011-01-17 13:19:09Z saulius 

The following automatic conversions were performed:

'_exptl_crystal_density_meas' value 'n/a' was changed to '?' - the
value is perceived as not measured.

Automatic conversion script
Id: cif_fix_values 3008 2015-01-20 13:52:24Z robertas 
;
_cod_original_cell_volume 2908.5(9)
_cod_original_sg_symbol_H-M P2(1)/m
_cod_original_formula_sum 'C50.50 H57.50 Ag Cl7.50 F3 N3 O3 S'
_cod_database_code 7015942

loop_
_symmetry_equiv_pos_as_xyz
'x, y, z'
'-x, y+1/2, -z'
'-x, -y, -z'
'x, -y-1/2, z'

loop_
_atom_site_label
_atom_site_type_symbol
_atom_site_fract_x
_atom_site_fract_y
_atom_site_fract_z
_atom_site_U_iso_or_equiv
_atom_site_adp_type
_atom_site_occupancy
_atom_site_symmetry_multiplicity
_atom_site_calc_flag
_atom_site_refinement_flags
_atom_site_disorder_assembly
_atom_site_disorder_group
Ag1 Ag 0.29191(9) 0.7500 0.90952(8) 0.0313(3) Uani 1 2 d SU . .
N1 N 0.5196(9) 0.7500 0.9680(8) 0.028(2) Uani 1 2 d SU . .
N2 N 0.3719(6) 0.6649(2) 0.9694(5) 0.0281(15) Uani 1 1 d U . .
C1 C 0.7887(14) 0.7500 1.0599(11) 0.042(3) Uani 1 2 d SU . .
H1A H 0.8813 0.7500 1.0917 0.050 Uiso 1 2 calc SR . .
C2 C 0.7218(8) 0.7061(3) 1.0371(7) 0.032(2) Uani 1 1 d U . .
H2A H 0.7665 0.6755 1.0520 0.039 Uiso 1 1 calc R . .
C3 C 0.5868(8) 0.7085(3) 0.9914(7) 0.0251(17) Uani 1 1 d U . .
C4 C 0.5054(8) 0.6617(3) 0.9664(6) 0.0236(17) Uani 1 1 d U . .
C5 C 0.5874(8) 0.6164(3) 0.9406(7) 0.0308(18) Uani 1 1 d U . .
C6 C 0.6760(9) 0.6170(3) 0.8437(8) 0.044(2) Uani 1 1 d U . .
H6A H 0.6849 0.6459 0.7964 0.053 Uiso 1 1 calc R . .
C7 C 0.7495(10) 0.5760(4) 0.8174(9) 0.056(3) Uani 1 1 d U . .
H7A H 0.8071 0.5755 0.7494 0.067 Uiso 1 1 calc R . .
C8 C 0.7396(10) 0.5344(3) 0.8917(10) 0.054(3) Uani 1 1 d U . .
H8A H 0.7928 0.5059 0.8750 0.065 Uiso 1 1 calc R . .
C9 C 0.6545(10) 0.5346(3) 0.9870(9) 0.051(2) Uani 1 1 d U . .
H9A H 0.6480 0.5063 1.0367 0.061 Uiso 1 1 calc R . .
C10 C 0.5785(10) 0.5754(3) 1.0114(9) 0.045(2) Uani 1 1 d U . .
H10A H 0.5188 0.5754 1.0781 0.055 Uiso 1 1 calc R . .
C11 C 0.2880(8) 0.6245(3) 0.9365(7) 0.0254(17) Uani 1 1 d U . .
C12 C 0.1835(8) 0.6083(3) 1.0143(7) 0.0312(18) Uani 1 1 d U . .
C13 C 0.1018(8) 0.5711(3) 0.9666(7) 0.0333(19) Uani 1 1 d U . .
H13A H 0.0303 0.5582 1.0145 0.040 Uiso 1 1 calc R . .
C14 C 0.1186(9) 0.5515(3) 0.8520(8) 0.040(2) Uani 1 1 d U . .
H14A H 0.0590 0.5257 0.8249 0.048 Uiso 1 1 calc R . .
C15 C 0.2195(8) 0.5685(3) 0.7767(7) 0.0319(19) Uani 1 1 d U . .
C16 C 0.3005(8) 0.6061(3) 0.8203(7) 0.0311(18) Uani 1 1 d U . .
H16A H 0.3675 0.6202 0.7694 0.037 Uiso 1 1 calc R . .
C17 C 0.1662(9) 0.6268(3) 1.1417(7) 0.0319(19) Uani 1 1 d U . .
C18 C 0.2955(10) 0.6194(4) 1.2196(8) 0.051(3) Uani 1 1 d U . .
H18A H 0.2801 0.6324 1.3005 0.077 Uiso 1 1 calc R . .
H18B H 0.3733 0.6368 1.1840 0.077 Uiso 1 1 calc R . .
H18C H 0.3169 0.5843 1.2248 0.077 Uiso 1 1 calc R . .
C19 C 0.1269(11) 0.6818(3) 1.1387(8) 0.051(3) Uani 1 1 d U . .
H19A H 0.1150 0.6936 1.2213 0.077 Uiso 1 1 calc R . .
H19B H 0.0399 0.6861 1.0921 0.077 Uiso 1 1 calc R . .
H19C H 0.2008 0.7005 1.1011 0.077 Uiso 1 1 calc R . .
C20 C 0.0444(10) 0.6007(4) 1.2025(9) 0.057(3) Uani 1 1 d U . .
H20A H 0.0339 0.6139 1.2839 0.085 Uiso 1 1 calc R . .
H20B H 0.0632 0.5654 1.2074 0.085 Uiso 1 1 calc R . .
H20C H -0.0414 0.6063 1.1548 0.085 Uiso 1 1 calc R . .
C21 C 0.2432(11) 0.5469(4) 0.6532(8) 0.054(3) Uani 1 1 d U . .
C22 C 0.3869(14) 0.5227(6) 0.6593(12) 0.111(5) Uani 1 1 d U . .
H22A H 0.3877 0.4964 0.7195 0.167 Uiso 1 1 calc R . .
H22B H 0.4570 0.5474 0.6822 0.167 Uiso 1 1 calc R . .
H22C H 0.4079 0.5090 0.5802 0.167 Uiso 1 1 calc R . .
C23 C 0.234(2) 0.5861(6) 0.5630(9) 0.144(7) Uani 1 1 d U . .
H23A H 0.2516 0.5724 0.4831 0.216 Uiso 1 1 calc R . .
H23B H 0.3032 0.6114 0.5826 0.216 Uiso 1 1 calc R . .
H23C H 0.1410 0.6006 0.5627 0.216 Uiso 1 1 calc R . .
C24 C 0.1454(16) 0.5055(6) 0.6198(12) 0.130(6) Uani 1 1 d U . .
H24A H 0.1531 0.4796 0.6809 0.195 Uiso 1 1 calc R . .
H24B H 0.1696 0.4921 0.5411 0.195 Uiso 1 1 calc R . .
H24C H 0.0499 0.5179 0.6157 0.195 Uiso 1 1 calc R . .
O1 O 0.2887(10) 0.7500 0.6993(8) 0.083(3) Uani 1 2 d SU . .
O2 O 0.4851(9) 0.7065(3) 0.6326(8) 0.099(3) Uani 1 1 d U . .
S1 S 0.4060(4) 0.7500 0.6246(3) 0.0463(9) Uani 1 2 d SU . .
C25 C 0.324(2) 0.7500 0.4815(14) 0.075(4) Uani 1 2 d SU . .
F1 F 0.4199(15) 0.7500 0.3937(9) 0.175(6) Uani 1 2 d SU . .
F2 F 0.2468(11) 0.7115(3) 0.4593(7) 0.129(3) Uani 1 1 d U . .
C26 C 0.9716(13) 0.7500 0.7410(11) 0.042(3) Uani 1 2 d SU . .
H26A H 1.0160 0.7500 0.6606 0.051 Uiso 1 2 calc SR . .
Cl1 Cl 1.0239(3) 0.69733(12) 0.8197(3) 0.0775(10) Uani 1 1 d U . .
Cl2 Cl 0.7906(3) 0.7500 0.7184(3) 0.0455(9) Uani 1 2 d SU . .
C27 C 0.7117(15) 0.6614(6) 0.4573(10) 0.061(3) Uani 0.75 1 d PU . .
H27A H 0.6700 0.6899 0.5001 0.074 Uiso 0.50 1 calc PR A 1
H27B H 0.6377 0.6744 0.5102 0.074 Uiso 0.25 1 calc PR A 2
Cl3 Cl 0.8736(7) 0.6490(4) 0.5144(8) 0.100(3) Uani 0.50 1 d PU B 1
Cl4 Cl 0.6827(9) 0.6660(5) 0.3073(6) 0.137(4) Uani 0.50 1 d PU B 1
Cl5 Cl 0.6127(11) 0.6043(3) 0.4858(10) 0.150(4) Uani 0.50 1 d PU B 1
Cl3' Cl 0.648(2) 0.6327(6) 0.3381(14) 0.102(3) Uani 0.25 1 d PU B 2
Cl4' Cl 0.816(2) 0.6269(7) 0.5263(16) 0.102(3) Uani 0.25 1 d PU B 2
Cl5' Cl 0.8155(18) 0.7122(6) 0.3852(10) 0.102(3) Uani 0.25 1 d PU B 2

loop_
_atom_site_aniso_label
_atom_site_aniso_U_11
_atom_site_aniso_U_22
_atom_site_aniso_U_33
_atom_site_aniso_U_23
_atom_site_aniso_U_13
_atom_site_aniso_U_12
Ag1 0.0197(5) 0.0289(6) 0.0448(6) 0.000 -0.0070(4) 0.000
N1 0.026(5) 0.017(4) 0.042(5) 0.000 0.000(4) 0.000
N2 0.008(3) 0.041(4) 0.035(4) 0.001(3) -0.003(3) -0.003(2)
C1 0.043(8) 0.024(7) 0.058(8) 0.000 -0.004(6) 0.000
C2 0.019(4) 0.032(5) 0.046(5) 0.003(4) 0.001(4) -0.002(3)
C3 0.018(4) 0.027(4) 0.030(4) 0.006(4) 0.004(3) -0.003(3)
C4 0.023(4) 0.022(4) 0.025(4) -0.009(4) -0.004(3) 0.003(3)
C5 0.020(5) 0.025(4) 0.047(5) 0.003(4) 0.001(4) 0.001(3)
C6 0.050(6) 0.020(5) 0.063(6) 0.002(4) 0.023(4) 0.002(4)
C7 0.045(7) 0.046(6) 0.079(7) -0.001(5) 0.027(5) 0.010(4)
C8 0.044(6) 0.026(5) 0.093(7) -0.007(5) 0.009(5) 0.010(4)
C9 0.047(7) 0.028(5) 0.077(6) 0.012(5) 0.008(5) 0.007(4)
C10 0.041(6) 0.029(5) 0.066(6) 0.012(4) 0.007(4) 0.007(4)
C11 0.022(4) 0.024(4) 0.030(4) -0.001(3) 0.000(3) 0.005(3)
C12 0.016(5) 0.038(5) 0.039(4) 0.007(4) -0.002(3) 0.002(3)
C13 0.026(5) 0.035(5) 0.039(4) 0.012(4) 0.009(4) -0.001(3)
C14 0.027(5) 0.036(6) 0.058(5) -0.003(4) 0.002(4) -0.011(4)
C15 0.022(5) 0.037(5) 0.037(4) -0.005(4) -0.002(3) 0.006(3)
C16 0.025(5) 0.023(5) 0.045(4) -0.004(4) 0.005(4) 0.000(3)
C17 0.028(5) 0.030(5) 0.038(4) 0.004(4) 0.008(3) 0.003(3)
C18 0.043(6) 0.073(8) 0.038(5) 0.005(5) 0.005(4) 0.018(5)
C19 0.071(7) 0.039(5) 0.044(5) 0.000(5) 0.007(5) 0.017(5)
C20 0.061(7) 0.049(6) 0.061(6) 0.001(5) 0.022(5) -0.010(5)
C21 0.066(7) 0.062(7) 0.036(5) -0.011(4) -0.004(5) -0.004(5)
C22 0.091(8) 0.154(14) 0.090(9) -0.080(9) 0.007(7) 0.030(8)
C23 0.29(2) 0.106(11) 0.031(6) 0.002(6) 0.009(9) 0.020(11)
C24 0.140(11) 0.174(14) 0.076(9) -0.074(8) 0.018(9) -0.083(11)
O1 0.038(6) 0.172(11) 0.039(4) 0.000 0.008(4) 0.000
O2 0.076(6) 0.103(7) 0.118(6) 0.000(5) -0.014(5) 0.042(5)
S1 0.031(2) 0.063(3) 0.0453(19) 0.000 0.0067(16) 0.000
C25 0.091(14) 0.083(12) 0.050(7) 0.000 0.000(6) 0.000
F1 0.168(12) 0.31(2) 0.049(5) 0.000 0.028(7) 0.000
F2 0.177(9) 0.108(7) 0.098(5) -0.023(5) -0.058(5) -0.024(5)
C26 0.027(6) 0.064(9) 0.036(7) 0.000 0.001(6) 0.000
Cl1 0.0448(19) 0.097(3) 0.091(2) 0.0370(18) -0.0009(16) 0.0208(15)
Cl2 0.027(2) 0.059(2) 0.0501(19) 0.000 -0.0068(15) 0.000
C27 0.063(8) 0.088(9) 0.034(6) -0.004(6) 0.017(5) 0.036(6)
Cl3 0.042(4) 0.155(9) 0.101(5) -0.070(6) -0.020(4) 0.043(4)
Cl4 0.097(7) 0.271(13) 0.043(4) 0.055(6) 0.005(3) 0.045(7)
Cl5 0.157(8) 0.077(6) 0.216(10) 0.012(6) 0.033(7) -0.014(5)
Cl3' 0.154(10) 0.091(7) 0.060(5) 0.001(4) -0.002(5) 0.023(5)
Cl4' 0.154(10) 0.091(7) 0.060(5) 0.001(4) -0.002(5) 0.023(5)
Cl5' 0.154(10) 0.091(7) 0.060(5) 0.001(4) -0.002(5) 0.023(5)

loop_
_atom_type_symbol
_atom_type_description
_atom_type_scat_dispersion_real
_atom_type_scat_dispersion_imag
_atom_type_scat_source
C C 0.0033 0.0016 'International Tables Vol C Tables 4.2.6.8 and 6.1.1.4'
H H 0.0000 0.0000 'International Tables Vol C Tables 4.2.6.8 and 6.1.1.4'
N N 0.0061 0.0033 'International Tables Vol C Tables 4.2.6.8 and 6.1.1.4'
O O 0.0106 0.0060 'International Tables Vol C Tables 4.2.6.8 and 6.1.1.4'
F F 0.0171 0.0103 'International Tables Vol C Tables 4.2.6.8 and 6.1.1.4'
S S 0.1246 0.1234 'International Tables Vol C Tables 4.2.6.8 and 6.1.1.4'
Cl Cl 0.1484 0.1585 'International Tables Vol C Tables 4.2.6.8 and 6.1.1.4'
Ag Ag -0.8971 1.1015 'International Tables Vol C Tables 4.2.6.8 and 6.1.1.4'

loop_
_geom_angle_atom_site_label_1
_geom_angle_atom_site_label_2
_geom_angle_atom_site_label_3
_geom_angle
_geom_angle_site_symmetry_1
_geom_angle_site_symmetry_3
_geom_angle_publ_flag
N1 Ag1 O1 105.7(3) . . ?
N1 Ag1 N2 68.85(15) . 4_575 ?
O1 Ag1 N2 104.98(16) . 4_575 ?
N1 Ag1 N2 68.86(15) . . ?
O1 Ag1 N2 104.98(16) . . ?
N2 Ag1 N2 133.1(3) 4_575 . ?
C3 N1 C3 117.1(10) . 4_575 ?
C3 N1 Ag1 121.3(5) . . ?
C3 N1 Ag1 121.3(5) 4_575 . ?
C4 N2 C11 120.4(7) . . ?
C4 N2 Ag1 110.7(5) . . ?
C11 N2 Ag1 118.7(5) . . ?
C2 C1 C2 120.3(12) . 4_575 ?
C1 C2 C3 117.2(9) . . ?
N1 C3 C2 124.1(8) . . ?
N1 C3 C4 115.7(7) . . ?
C2 C3 C4 120.2(7) . . ?
N2 C4 C5 126.4(7) . . ?
N2 C4 C3 116.6(7) . . ?
C5 C4 C3 117.0(7) . . ?
C10 C5 C6 120.2(8) . . ?
C10 C5 C4 121.3(8) . . ?
C6 C5 C4 118.5(7) . . ?
C7 C6 C5 119.4(9) . . ?
C6 C7 C8 119.5(9) . . ?
C9 C8 C7 120.4(9) . . ?
C8 C9 C10 119.9(9) . . ?
C5 C10 C9 120.6(9) . . ?
N2 C11 C16 117.2(7) . . ?
N2 C11 C12 119.9(7) . . ?
C16 C11 C12 122.3(7) . . ?
C13 C12 C11 113.8(7) . . ?
C13 C12 C17 121.7(8) . . ?
C11 C12 C17 124.4(7) . . ?
C12 C13 C14 123.5(8) . . ?
C15 C14 C13 121.8(8) . . ?
C14 C15 C16 116.3(8) . . ?
C14 C15 C21 123.0(8) . . ?
C16 C15 C21 120.7(8) . . ?
C15 C16 C11 122.2(8) . . ?
C18 C17 C19 109.8(8) . . ?
C18 C17 C12 112.3(7) . . ?
C19 C17 C12 109.7(7) . . ?
C18 C17 C20 108.3(7) . . ?
C19 C17 C20 105.4(7) . . ?
C12 C17 C20 111.1(7) . . ?
C23 C21 C22 112.3(12) . . ?
C23 C21 C15 109.2(9) . . ?
C22 C21 C15 106.7(8) . . ?
C23 C21 C24 110.5(11) . . ?
C22 C21 C24 104.4(11) . . ?
C15 C21 C24 113.7(9) . . ?
S1 O1 Ag1 126.6(6) . . ?
O2 S1 O2 114.2(9) . 4_575 ?
O2 S1 O1 113.7(5) . . ?
O2 S1 O1 113.7(5) 4_575 . ?
O2 S1 C25 106.6(5) . . ?
O2 S1 C25 106.6(5) 4_575 . ?
O1 S1 C25 100.6(8) . . ?
F2 C25 F2 106.9(17) 4_575 . ?
F2 C25 F1 105.1(10) 4_575 . ?
F2 C25 F1 105.1(10) . . ?
F2 C25 S1 114.2(8) 4_575 . ?
F2 C25 S1 114.2(8) . . ?
F1 C25 S1 110.6(13) . . ?
Cl1 C26 Cl1 110.5(7) . 4_575 ?
Cl1 C26 Cl2 110.1(5) . . ?
Cl1 C26 Cl2 110.1(5) 4_575 . ?
Cl4' C27 Cl4 128.1(11) . . ?
Cl4' C27 Cl3 29.3(8) . . ?
Cl4 C27 Cl3 120.5(8) . . ?
Cl4' C27 Cl3' 109.3(13) . . ?
Cl4 C27 Cl3' 36.0(7) . . ?
Cl3 C27 Cl3' 121.7(10) . . ?
Cl4' C27 Cl5' 107.9(12) . . ?
Cl4 C27 Cl5' 66.6(7) . . ?
Cl3 C27 Cl5' 79.1(9) . . ?
Cl3' C27 Cl5' 101.4(10) . . ?
Cl4' C27 Cl5 74.8(11) . . ?
Cl4 C27 Cl5 99.2(9) . . ?
Cl3 C27 Cl5 104.0(9) . . ?
Cl3' C27 Cl5 63.6(9) . . ?
Cl5' C27 Cl5 164.2(9) . . ?

loop_
_geom_bond_atom_site_label_1
_geom_bond_atom_site_label_2
_geom_bond_distance
_geom_bond_site_symmetry_2
_geom_bond_publ_flag
Ag1 N1 2.270(9) . ?
Ag1 O1 2.331(8) . ?
Ag1 N2 2.523(7) 4_575 ?
Ag1 N2 2.523(7) . ?
N1 C3 1.324(9) . ?
N1 C3 1.325(9) 4_575 ?
N2 C4 1.291(9) . ?
N2 C11 1.407(9) . ?
C1 C2 1.377(10) . ?
C1 C2 1.377(10) 4_575 ?
C2 C3 1.384(10) . ?
C3 C4 1.517(10) . ?
C4 C5 1.495(10) . ?
C5 C10 1.369(11) . ?
C5 C6 1.392(12) . ?
C6 C7 1.358(12) . ?
C7 C8 1.406(13) . ?
C8 C9 1.357(13) . ?
C9 C10 1.362(12) . ?
C11 C16 1.391(11) . ?
C11 C12 1.416(11) . ?
C12 C13 1.378(11) . ?
C12 C17 1.514(11) . ?
C13 C14 1.393(11) . ?
C14 C15 1.379(11) . ?
C15 C16 1.367(11) . ?
C15 C21 1.515(12) . ?
C17 C18 1.509(11) . ?
C17 C19 1.543(11) . ?
C17 C20 1.545(12) . ?
C21 C23 1.464(15) . ?
C21 C22 1.533(15) . ?
C21 C24 1.508(14) . ?
O1 S1 1.421(10) . ?
O2 S1 1.410(8) . ?
S1 O2 1.410(8) 4_575 ?
S1 C25 1.752(17) . ?
C25 F2 1.306(12) 4_575 ?
C25 F2 1.306(12) . ?
C25 F1 1.36(2) . ?
C26 Cl1 1.745(7) . ?
C26 Cl1 1.745(7) 4_575 ?
C26 Cl2 1.755(12) . ?
C27 Cl4' 1.56(2) . ?
C27 Cl4 1.685(13) . ?
C27 Cl3 1.700(15) . ?
C27 Cl3' 1.64(2) . ?
C27 Cl5' 1.90(2) . ?
C27 Cl5 1.856(17) . ?

loop_
_geom_torsion_atom_site_label_1
_geom_torsion_atom_site_label_2
_geom_torsion_atom_site_label_3
_geom_torsion_atom_site_label_4
_geom_torsion
_geom_torsion_site_symmetry_1
_geom_torsion_site_symmetry_2
_geom_torsion_site_symmetry_3
_geom_torsion_site_symmetry_4
_geom_torsion_publ_flag
O1 Ag1 N1 C3 -93.4(7) . . . . ?
N2 Ag1 N1 C3 166.3(8) 4_575 . . . ?
N2 Ag1 N1 C3 7.0(7) . . . . ?
O1 Ag1 N1 C3 93.4(7) . . . 4_575 ?
N2 Ag1 N1 C3 -7.0(7) 4_575 . . 4_575 ?
N2 Ag1 N1 C3 -166.3(8) . . . 4_575 ?
N1 Ag1 N2 C4 -19.8(5) . . . . ?
O1 Ag1 N2 C4 81.5(5) . . . . ?
N2 Ag1 N2 C4 -46.6(7) 4_575 . . . ?
N1 Ag1 N2 C11 -165.1(6) . . . . ?
O1 Ag1 N2 C11 -63.8(6) . . . . ?
N2 Ag1 N2 C11 168.1(4) 4_575 . . . ?
C2 C1 C2 C3 -0.2(17) 4_575 . . . ?
C3 N1 C3 C2 -0.7(16) 4_575 . . . ?
Ag1 N1 C3 C2 -174.3(6) . . . . ?
C3 N1 C3 C4 178.5(6) 4_575 . . . ?
Ag1 N1 C3 C4 5.0(11) . . . . ?
C1 C2 C3 N1 0.5(14) . . . . ?
C1 C2 C3 C4 -178.7(9) . . . . ?
C11 N2 C4 C5 -5.8(11) . . . . ?
Ag1 N2 C4 C5 -150.5(6) . . . . ?
C11 N2 C4 C3 174.1(6) . . . . ?
Ag1 N2 C4 C3 29.5(7) . . . . ?
N1 C3 C4 N2 -25.1(10) . . . . ?
C2 C3 C4 N2 154.1(7) . . . . ?
N1 C3 C4 C5 154.8(8) . . . . ?
C2 C3 C4 C5 -25.9(10) . . . . ?
N2 C4 C5 C10 -59.7(11) . . . . ?
C3 C4 C5 C10 120.3(8) . . . . ?
N2 C4 C5 C6 121.5(9) . . . . ?
C3 C4 C5 C6 -58.4(10) . . . . ?
C10 C5 C6 C7 2.4(14) . . . . ?
C4 C5 C6 C7 -178.8(9) . . . . ?
C5 C6 C7 C8 -2.8(15) . . . . ?
C6 C7 C8 C9 1.8(16) . . . . ?
C7 C8 C9 C10 -0.2(15) . . . . ?
C6 C5 C10 C9 -0.9(13) . . . . ?
C4 C5 C10 C9 -179.6(8) . . . . ?
C8 C9 C10 C5 -0.2(15) . . . . ?
C4 N2 C11 C16 -59.2(10) . . . . ?
Ag1 N2 C11 C16 82.7(8) . . . . ?
C4 N2 C11 C12 128.9(8) . . . . ?
Ag1 N2 C11 C12 -89.2(7) . . . . ?
N2 C11 C12 C13 175.0(7) . . . . ?
C16 C11 C12 C13 3.5(11) . . . . ?
N2 C11 C12 C17 -9.1(12) . . . . ?
C16 C11 C12 C17 179.5(7) . . . . ?
C11 C12 C13 C14 -0.8(12) . . . . ?
C17 C12 C13 C14 -176.9(8) . . . . ?
C12 C13 C14 C15 -0.4(14) . . . . ?
C13 C14 C15 C16 -1.0(13) . . . . ?
C13 C14 C15 C21 178.0(9) . . . . ?
C14 C15 C16 C11 3.7(12) . . . . ?
C21 C15 C16 C11 -175.4(8) . . . . ?
N2 C11 C16 C15 -176.9(7) . . . . ?
C12 C11 C16 C15 -5.2(12) . . . . ?
C13 C12 C17 C18 118.5(9) . . . . ?
C11 C12 C17 C18 -57.2(11) . . . . ?
C13 C12 C17 C19 -119.1(9) . . . . ?
C11 C12 C17 C19 65.2(10) . . . . ?
C13 C12 C17 C20 -3.0(11) . . . . ?
C11 C12 C17 C20 -178.7(8) . . . . ?
C14 C15 C21 C23 124.6(12) . . . . ?
C16 C15 C21 C23 -56.5(14) . . . . ?
C14 C15 C21 C22 -113.8(11) . . . . ?
C16 C15 C21 C22 65.1(12) . . . . ?
C14 C15 C21 C24 0.6(15) . . . . ?
C16 C15 C21 C24 179.6(10) . . . . ?
N1 Ag1 O1 S1 0.000(1) . . . . ?
N2 Ag1 O1 S1 71.78(16) 4_575 . . . ?
N2 Ag1 O1 S1 -71.78(16) . . . . ?
Ag1 O1 S1 O2 66.5(5) . . . . ?
Ag1 O1 S1 O2 -66.5(5) . . . 4_575 ?
Ag1 O1 S1 C25 180.000(2) . . . . ?
O2 S1 C25 F2 -179.4(12) . . . 4_575 ?
O2 S1 C25 F2 -57.0(15) 4_575 . . 4_575 ?
O1 S1 C25 F2 61.8(13) . . . 4_575 ?
O2 S1 C25 F2 57.1(15) . . . . ?
O2 S1 C25 F2 179.4(12) 4_575 . . . ?
O1 S1 C25 F2 -61.8(13) . . . . ?
O2 S1 C25 F1 -61.2(5) . . . . ?
O2 S1 C25 F1 61.2(5) 4_575 . . . ?
O1 S1 C25 F1 180.000(2) . . . . ?
